data_4339437
loop_
_publ_author_name
'Makarycheva-Mikhailova, Anastassiya V'
'Golenetskaya, Julia A.'
'Bokach, Nadezhda A.'
'Balova, Irina A.'
'Haukka, Matti'
'Kukushkin, Vadim Yu'

_publ_section_title
;
 PtII-mediated 1,3-dipolar cycloaddition of oxazoline N-oxides to nitriles
 as a key step to dihydrooxazolo-1,2,4-oxadiazoles.
;
_journal_issue 20
_journal_name_full 'Inorganic chemistry'
_journal_page_first 8323
_journal_page_last 8331
_journal_paper_doi 10.1021/ic701133b
_journal_volume 46
_journal_year 2007
_chemical_formula_moiety 'C18 H32 Cl2 N4 O4 Pt'
_chemical_formula_sum 'C18 H32 Cl2 N4 O4 Pt'
_chemical_formula_weight 634.47
_chemical_name_systematic
; 
 ? 
;
_space_group_IT_number 15
_symmetry_cell_setting monoclinic
_symmetry_space_group_name_Hall '-C 2yc'
_symmetry_space_group_name_H-M 'C 1 2/c 1'
_atom_sites_solution_hydrogens geom
_atom_sites_solution_primary direct
_atom_sites_solution_secondary difmap
_audit_creation_method SHELXL-97
_cell_angle_alpha 90.00
_cell_angle_beta 117.766(3)
_cell_angle_gamma 90.00
_cell_formula_units_Z 4
_cell_length_a 20.5932(6)
_cell_length_b 9.1472(4)
_cell_length_c 14.4093(4)
_cell_measurement_reflns_used 10359
_cell_measurement_temperature 150(2)
_cell_measurement_theta_max 26.10
_cell_measurement_theta_min 3.20
_cell_volume 2401.75(16)
_computing_cell_refinement 'EvalCCD (Duisenberg, 1998-2003)'
_computing_data_collection 'Collect (Bruker AXS BV, 1997-2004)'
_computing_data_reduction 'EvalCCD (Duisenberg, 1998-2003)'
_computing_molecular_graphics 'Diamond v.3.1d (Brandenburg, 2006)'
_computing_publication_material 'SHELXL-97 (Sheldrick, 1997)'
_computing_structure_refinement 'SHELXL-97 (Sheldrick, 1997)'
_computing_structure_solution 'SHELXS-97 (Sheldrick, 1997)'
_diffrn_ambient_temperature 150(2)
_diffrn_detector_area_resol_mean 9
_diffrn_measured_fraction_theta_full 0.987
_diffrn_measured_fraction_theta_max 0.987
_diffrn_measurement_device '95mm CCD camera on \k-goniostat'
_diffrn_measurement_device_type 'Nonius KappaCCD'
_diffrn_measurement_method '\f scans and \w scans with \k offset'
_diffrn_radiation_monochromator 'horizontally mounted graphite crystal'
_diffrn_radiation_source 'fine-focus sealed tube'
_diffrn_radiation_type MoK\a
_diffrn_radiation_wavelength 0.71073
_diffrn_reflns_av_R_equivalents 0.0692
_diffrn_reflns_av_sigmaI/netI 0.0537
_diffrn_reflns_limit_h_max 25
_diffrn_reflns_limit_h_min -23
_diffrn_reflns_limit_k_max 11
_diffrn_reflns_limit_k_min -11
_diffrn_reflns_limit_l_max 17
_diffrn_reflns_limit_l_min -17
_diffrn_reflns_number 10359
_diffrn_reflns_theta_full 26.10
_diffrn_reflns_theta_max 26.10
_diffrn_reflns_theta_min 3.20
_exptl_absorpt_coefficient_mu 6.094
_exptl_absorpt_correction_T_max 0.6934
_exptl_absorpt_correction_T_min 0.3938
_exptl_absorpt_correction_type multi-scan
_exptl_absorpt_process_details 'SADABS v.2.10 (Sheldrick, 2003)'
_exptl_crystal_colour yellow
_exptl_crystal_density_diffrn 1.755
_exptl_crystal_density_method 'not measured'
_exptl_crystal_description block
_exptl_crystal_F_000 1248
_exptl_crystal_size_max 0.18
_exptl_crystal_size_mid 0.12
_exptl_crystal_size_min 0.06
_refine_diff_density_max 2.275
_refine_diff_density_min -1.743
_refine_diff_density_rms 0.207
_refine_ls_extinction_coef 0.0016(3)
_refine_ls_extinction_expression Fc^*^=kFc[1+0.001xFc^2^\l^3^/sin(2\q)]^-1/4^
_refine_ls_extinction_method SHELXL
_refine_ls_goodness_of_fit_ref 1.061
_refine_ls_hydrogen_treatment constr
_refine_ls_matrix_type full
_refine_ls_number_parameters 137
_refine_ls_number_reflns 2354
_refine_ls_number_restraints 0
_refine_ls_restrained_S_all 1.061
_refine_ls_R_factor_all 0.0505
_refine_ls_R_factor_gt 0.0415
_refine_ls_shift/su_max 0.000
_refine_ls_shift/su_mean 0.000
_refine_ls_structure_factor_coef Fsqd
_refine_ls_weighting_details 'calc w=1/[\s^2^(Fo^2^)+(0.0406P)^2^+34.8016P] where P=(Fo^2^+2Fc^2^)/3'
_refine_ls_weighting_scheme calc
_refine_ls_wR_factor_gt 0.0949
_refine_ls_wR_factor_ref 0.0991
_reflns_number_gt 2106
_reflns_number_total 2354
_reflns_threshold_expression >2sigma(I)
_cod_data_source_file ic701133b-file001.cif
_cod_data_source_block compound_2
_cod_depositor_comments
;
The following automatic conversions were performed:

'_symmetry_cell_setting' tag value 'Monoclnic' was replaced with
'monoclinic' value as specified in the replacement file
'/home/robertas/cod-tools/perl-scripts/inputs/replacement_values.lst'.

Automatic conversion script
Id: cif_fix_values 3143 2015-03-26 13:38:13Z robertas 
;
_cod_original_sg_symbol_H-M 'C 2/c'
_cod_database_code 4339437

loop_
_symmetry_equiv_pos_as_xyz
'x, y, z'
'-x, y, -z+1/2'
'x+1/2, y+1/2, z'
'-x+1/2, y+1/2, -z+1/2'
'-x, -y, -z'
'x, -y, z-1/2'
'-x+1/2, -y+1/2, -z'
'x+1/2, -y+1/2, z-1/2'

loop_
_atom_site_label
_atom_site_type_symbol
_atom_site_fract_x
_atom_site_fract_y
_atom_site_fract_z
_atom_site_U_iso_or_equiv
_atom_site_adp_type
_atom_site_occupancy
_atom_site_symmetry_multiplicity
_atom_site_calc_flag
_atom_site_refinement_flags
Pt1 Pt 0.5000 0.19601(4) 0.2500 0.02261(19) Uani 1 2 d S
Cl1 Cl 0.58162(10) 0.1880(2) 0.18227(14) 0.0369(4) Uani 1 1 d .
O1 O 0.3459(3) 0.1121(5) -0.0585(4) 0.0318(11) Uani 1 1 d .
O2 O 0.4235(3) 0.4286(5) 0.0323(4) 0.0287(11) Uani 1 1 d .
N1 N 0.4174(3) 0.1945(6) 0.1023(4) 0.0239(12) Uani 1 1 d .
N2 N 0.3259(3) 0.2678(6) -0.0632(4) 0.0252(12) Uani 1 1 d .
C1 C 0.3975(4) 0.0852(8) 0.0406(5) 0.0278(15) Uani 1 1 d .
C2 C 0.3482(4) 0.3447(8) -0.1361(5) 0.0299(15) Uani 1 1 d .
C3 C 0.3424(5) 0.2507(10) -0.2259(6) 0.043(2) Uani 1 1 d .
H3A H 0.3760 0.1675 -0.1981 0.065 Uiso 1 1 calc R
H3B H 0.3555 0.3088 -0.2719 0.065 Uiso 1 1 calc R
H3C H 0.2920 0.2147 -0.2659 0.065 Uiso 1 1 calc R
C4 C 0.2972(4) 0.4766(9) -0.1763(6) 0.0373(18) Uani 1 1 d .
H4A H 0.2462 0.4431 -0.2146 0.056 Uiso 1 1 calc R
H4B H 0.3095 0.5342 -0.2232 0.056 Uiso 1 1 calc R
H4C H 0.3031 0.5373 -0.1168 0.056 Uiso 1 1 calc R
C5 C 0.4265(4) 0.3916(9) -0.0625(5) 0.0333(16) Uani 1 1 d .
H5A H 0.4615 0.3108 -0.0505 0.040 Uiso 1 1 calc R
H5B H 0.4410 0.4771 -0.0908 0.040 Uiso 1 1 calc R
C6 C 0.3768(4) 0.3263(7) 0.0444(5) 0.0249(14) Uani 1 1 d .
C7 C 0.3367(4) 0.3996(9) 0.0952(6) 0.0353(17) Uani 1 1 d .
H7A H 0.3721 0.4363 0.1644 0.053 Uiso 1 1 calc R
H7B H 0.3038 0.3292 0.1032 0.053 Uiso 1 1 calc R
H7C H 0.3080 0.4814 0.0514 0.053 Uiso 1 1 calc R
C9 C 0.4232(5) -0.0670(8) 0.0623(6) 0.0368(17) Uani 1 1 d .
H9A H 0.4545 -0.0790 0.1388 0.044 Uiso 1 1 calc R
H9B H 0.4538 -0.0878 0.0275 0.044 Uiso 1 1 calc R
C10 C 0.3604(6) -0.1783(9) 0.0248(8) 0.052(2) Uani 1 1 d .
H10A H 0.3310 -0.1609 0.0611 0.078 Uiso 1 1 calc R
H10B H 0.3808 -0.2775 0.0403 0.078 Uiso 1 1 calc R
H10C H 0.3293 -0.1677 -0.0510 0.078 Uiso 1 1 calc R

loop_
_atom_site_aniso_label
_atom_site_aniso_U_11
_atom_site_aniso_U_22
_atom_site_aniso_U_33
_atom_site_aniso_U_23
_atom_site_aniso_U_13
_atom_site_aniso_U_12
Pt1 0.0269(3) 0.0210(2) 0.0190(2) 0.000 0.00986(16) 0.000
Cl1 0.0321(9) 0.0543(12) 0.0292(9) -0.0037(8) 0.0185(8) 0.0031(8)
O1 0.037(3) 0.022(3) 0.025(2) -0.001(2) 0.005(2) -0.004(2)
O2 0.029(2) 0.027(3) 0.025(2) 0.000(2) 0.009(2) -0.008(2)
N1 0.030(3) 0.020(3) 0.021(3) -0.001(2) 0.011(2) 0.000(2)
N2 0.028(3) 0.021(3) 0.024(3) 0.004(2) 0.009(2) -0.005(2)
C1 0.031(4) 0.027(4) 0.020(3) 0.003(3) 0.008(3) -0.001(3)
C2 0.034(4) 0.028(4) 0.023(3) 0.003(3) 0.010(3) -0.008(3)
C3 0.064(6) 0.038(4) 0.027(4) -0.002(3) 0.020(4) -0.015(4)
C4 0.039(4) 0.032(4) 0.031(4) 0.013(3) 0.009(3) -0.002(3)
C5 0.038(4) 0.036(4) 0.028(4) 0.005(3) 0.017(3) -0.001(3)
C6 0.027(3) 0.023(4) 0.019(3) 0.001(3) 0.006(3) -0.004(3)
C7 0.040(4) 0.037(4) 0.029(4) -0.001(3) 0.016(3) 0.006(3)
C9 0.050(5) 0.028(4) 0.025(4) -0.002(3) 0.011(3) 0.000(3)
C10 0.074(7) 0.028(5) 0.054(6) -0.001(4) 0.030(5) -0.007(4)

loop_
_atom_type_symbol
_atom_type_description
_atom_type_scat_dispersion_real
_atom_type_scat_dispersion_imag
_atom_type_scat_source
C C 0.0033 0.0016 'International Tables Vol C Tables 4.2.6.8 and 6.1.1.4'
H H 0.0000 0.0000 'International Tables Vol C Tables 4.2.6.8 and 6.1.1.4'
N N 0.0061 0.0033 'International Tables Vol C Tables 4.2.6.8 and 6.1.1.4'
O O 0.0106 0.0060 'International Tables Vol C Tables 4.2.6.8 and 6.1.1.4'
Cl Cl 0.1484 0.1585 'International Tables Vol C Tables 4.2.6.8 and 6.1.1.4'
Pt Pt -1.7033 8.3905 'International Tables Vol C Tables 4.2.6.8 and 6.1.1.4'

loop_
_geom_angle_atom_site_label_1
_geom_angle_atom_site_label_2
_geom_angle_atom_site_label_3
_geom_angle
_geom_angle_site_symmetry_1
_geom_angle_site_symmetry_3
N1 Pt1 N1 179.2(3) 2_655 .
N1 Pt1 Cl1 91.38(16) 2_655 .
N1 Pt1 Cl1 88.60(16) . .
N1 Pt1 Cl1 88.60(16) 2_655 2_655
N1 Pt1 Cl1 91.38(17) . 2_655
Cl1 Pt1 Cl1 176.36(11) . 2_655
C1 O1 N2 106.9(5) . .
C6 O2 C5 107.2(5) . .
C1 N1 C6 109.4(5) . .
C1 N1 Pt1 125.7(5) . .
C6 N1 Pt1 124.5(4) . .
O1 N2 C2 108.4(5) . .
O1 N2 C6 104.5(5) . .
C2 N2 C6 105.1(5) . .
N1 C1 O1 115.8(6) . .
N1 C1 C9 128.9(6) . .
O1 C1 C9 115.2(6) . .
N2 C2 C3 113.8(6) . .
N2 C2 C5 102.4(5) . .
C3 C2 C5 113.1(7) . .
N2 C2 C4 104.8(6) . .
C3 C2 C4 111.1(6) . .
C5 C2 C4 111.1(6) . .
C2 C3 H3A 109.5 . .
C2 C3 H3B 109.5 . .
H3A C3 H3B 109.5 . .
C2 C3 H3C 109.5 . .
H3A C3 H3C 109.5 . .
H3B C3 H3C 109.5 . .
C2 C4 H4A 109.5 . .
C2 C4 H4B 109.5 . .
H4A C4 H4B 109.5 . .
C2 C4 H4C 109.5 . .
H4A C4 H4C 109.5 . .
H4B C4 H4C 109.5 . .
O2 C5 C2 103.2(6) . .
O2 C5 H5A 111.1 . .
C2 C5 H5A 111.1 . .
O2 C5 H5B 111.1 . .
C2 C5 H5B 111.1 . .
H5A C5 H5B 109.1 . .
O2 C6 N1 111.8(5) . .
O2 C6 C7 109.1(6) . .
N1 C6 C7 112.6(6) . .
O2 C6 N2 107.2(5) . .
N1 C6 N2 103.3(5) . .
C7 C6 N2 112.7(6) . .
C6 C7 H7A 109.5 . .
C6 C7 H7B 109.5 . .
H7A C7 H7B 109.5 . .
C6 C7 H7C 109.5 . .
H7A C7 H7C 109.5 . .
H7B C7 H7C 109.5 . .
C1 C9 C10 113.1(7) . .
C1 C9 H9A 109.0 . .
C10 C9 H9A 109.0 . .
C1 C9 H9B 109.0 . .
C10 C9 H9B 109.0 . .
H9A C9 H9B 107.8 . .
C9 C10 H10A 109.5 . .
C9 C10 H10B 109.5 . .
H10A C10 H10B 109.5 . .
C9 C10 H10C 109.5 . .
H10A C10 H10C 109.5 . .
H10B C10 H10C 109.5 . .

loop_
_geom_bond_atom_site_label_1
_geom_bond_atom_site_label_2
_geom_bond_distance
_geom_bond_site_symmetry_2
Pt1 N1 2.012(5) 2_655
Pt1 N1 2.012(5) .
Pt1 Cl1 2.3047(17) .
Pt1 Cl1 2.3047(17) 2_655
O1 C1 1.348(8) .
O1 N2 1.475(8) .
O2 C6 1.409(8) .
O2 C5 1.437(8) .
N1 C1 1.272(9) .
N1 C6 1.483(8) .
N2 C2 1.502(9) .
N2 C6 1.509(9) .
C1 C9 1.470(10) .
C2 C3 1.512(11) .
C2 C5 1.522(10) .
C2 C4 1.525(11) .
C3 H3A 0.9800 .
C3 H3B 0.9800 .
C3 H3C 0.9800 .
C4 H4A 0.9800 .
C4 H4B 0.9800 .
C4 H4C 0.9800 .
C5 H5A 0.9900 .
C5 H5B 0.9900 .
C6 C7 1.494(10) .
C7 H7A 0.9800 .
C7 H7B 0.9800 .
C7 H7C 0.9800 .
C9 C10 1.533(12) .
C9 H9A 0.9900 .
C9 H9B 0.9900 .
C10 H10A 0.9800 .
C10 H10B 0.9800 .
C10 H10C 0.9800 .
